data_2020118
loop_
_publ_author_name
'Tillmann, Jan'
'Lerner, Hans-Wolfram'
'Bolte, Michael'

_publ_section_title
;
 A structural study of Si~6~-ring-containing [Si~6~Cl~14~]^2{-^}
 chlorosilicates
;
_journal_coeditor_code SK3599
_journal_issue 10
_journal_name_full 'Acta Crystallographica Section C'
_journal_page_first
;
;
_journal_paper_doi 10.1107/S2053229615016484
_journal_volume 71
_journal_year 2015
_chemical_formula_iupac '2C16 H36 N +, 2Cl -, Cl12 Si6, 2C6 H6'
_chemical_formula_moiety '2(C16 H36 N +), 2(Cl -), Cl12 Si6, 2(C6 H6)'
_chemical_formula_sum 'C44 H84 Cl14 N2 Si6'
_chemical_formula_weight 1305.97
_chemical_name_systematic
;
Bis(tetrabutylammonium) dichloride dodecachlorohexasilane benzene disolvate
;
_space_group_crystal_system orthorhombic
_space_group_IT_number 61
_space_group_name_Hall '-P 2ac 2ab'
_space_group_name_H-M_alt 'P b c a'
_symmetry_space_group_name_Hall '-P 2ac 2ab'
_symmetry_space_group_name_H-M 'P b c a'
_atom_sites_solution_hydrogens geom
_audit_creation_method SHELXL-2014/6
_cell_angle_alpha 90
_cell_angle_beta 90
_cell_angle_gamma 90
_cell_formula_units_Z 4
_cell_length_a 15.4687(4)
_cell_length_b 18.5439(5)
_cell_length_c 22.8784(7)
_cell_measurement_reflns_used 57758
_cell_measurement_temperature 173(2)
_cell_measurement_theta_max 26.7
_cell_measurement_theta_min 1.8
_cell_volume 6562.7(3)
_computing_cell_refinement
;
X-AREA (Stoe & Cie, 2001)
;
_computing_data_collection
;
X-AREA (Stoe & Cie, 2001)
;
_computing_data_reduction
;
X-AREA (Stoe & Cie, 2001)
;
_computing_molecular_graphics
;
XP in SHELXTL-Plus (Sheldrick, 2008)
;
_computing_publication_material
;
SHELXL2014 (Sheldrick, 2015), PLATON (Spek, 2009)
and publCIF (Westrip, 2010)
;
_computing_structure_refinement
;
SHELXL2014 (Sheldrick, 2015)
;
_computing_structure_solution
;
SHELXS97 (Sheldrick, 2008)
;
_diffrn_ambient_temperature 173(2)
_diffrn_measured_fraction_theta_full 1.000
_diffrn_measured_fraction_theta_max 0.993
_diffrn_measurement_device_type 'Stoe IPDS II two-circle'
_diffrn_measurement_method \w
_diffrn_radiation_type MoK\a
_diffrn_radiation_wavelength 0.71073
_diffrn_reflns_av_R_equivalents 0.0769
_diffrn_reflns_limit_h_max 19
_diffrn_reflns_limit_h_min -19
_diffrn_reflns_limit_k_max 22
_diffrn_reflns_limit_k_min -22
_diffrn_reflns_limit_l_max 28
_diffrn_reflns_limit_l_min -28
_diffrn_reflns_number 80026
_diffrn_reflns_theta_full 25.000
_diffrn_reflns_theta_max 26.209
_diffrn_reflns_theta_min 1.932
_exptl_absorpt_coefficient_mu 0.728
_exptl_absorpt_correction_type multi-scan
_exptl_absorpt_process_details
;
(X-AREA; Stoe & Cie, 2001)
;
_exptl_crystal_colour colourless
_exptl_crystal_density_diffrn 1.322
_exptl_crystal_description block
_exptl_crystal_F_000 2736
_exptl_crystal_size_max 0.200
_exptl_crystal_size_mid 0.180
_exptl_crystal_size_min 0.150
_refine_diff_density_max 0.797
_refine_diff_density_min -0.652
_refine_ls_extinction_method none
_refine_ls_goodness_of_fit_ref 1.079
_refine_ls_hydrogen_treatment constr
_refine_ls_matrix_type full
_refine_ls_number_parameters 298
_refine_ls_number_reflns 6554
_refine_ls_number_restraints 0
_refine_ls_restrained_S_all 1.079
_refine_ls_R_factor_all 0.0745
_refine_ls_R_factor_gt 0.0578
_refine_ls_shift/su_max 0.001
_refine_ls_shift/su_mean 0.000
_refine_ls_structure_factor_coef Fsqd
_refine_ls_weighting_details 'w=1/[\s^2^(Fo^2^)+(0.0710P)^2^+6.5182P] where P=(Fo^2^+2Fc^2^)/3'
_refine_ls_weighting_scheme calc
_refine_ls_wR_factor_gt 0.1398
_refine_ls_wR_factor_ref 0.1499
_reflns_number_gt 5439
_reflns_number_total 6554
_reflns_threshold_expression 'I > 2\s(I)'
_cod_data_source_file sk3599sup1.cif
_cod_data_source_block III
_cod_database_code 2020118
_shelx_space_group_comment
;
The symmetry employed for this shelxl refinement is uniquely defined
by the following loop, which should always be used as a source of
symmetry information in preference to the above space-group names.
They are only intended as comments.
;
_shelx_estimated_absorpt_t_min 0.868
_shelx_estimated_absorpt_t_max 0.899
_shelxl_version_number 2014/6

loop_
_space_group_symop_operation_xyz
'x, y, z'
'-x+1/2, -y, z+1/2'
'-x, y+1/2, -z+1/2'
'x+1/2, -y+1/2, -z'
'-x, -y, -z'
'x-1/2, y, -z-1/2'
'x, -y-1/2, z-1/2'
'-x-1/2, y-1/2, z'

loop_
_atom_site_type_symbol
_atom_site_label
_atom_site_fract_x
_atom_site_fract_y
_atom_site_fract_z
_atom_site_U_iso_or_equiv
_atom_site_adp_type
_atom_site_calc_flag
_atom_site_occupancy
Cl Cl1 0.57098(5) 0.57015(4) 0.53754(4) 0.0460(2) Uani d 1
Si Si1 0.46847(6) 0.57957(5) 0.42612(4) 0.0461(2) Uani d 1
Si Si2 0.37993(6) 0.57596(5) 0.50763(4) 0.0364(2) Uani d 1
Si Si3 0.41146(6) 0.49536(5) 0.58214(4) 0.0439(2) Uani d 1
Cl Cl11 0.51169(8) 0.68479(6) 0.41618(7) 0.0905(5) Uani d 1
Cl Cl12 0.38966(8) 0.56708(9) 0.35290(4) 0.0856(4) Uani d 1
Cl Cl21 0.37059(7) 0.67897(5) 0.54255(4) 0.0563(2) Uani d 1
Cl Cl22 0.25360(6) 0.55793(5) 0.47953(4) 0.0508(2) Uani d 1
Cl Cl31 0.42110(9) 0.55539(7) 0.65884(4) 0.0774(4) Uani d 1
Cl Cl32 0.30481(7) 0.43083(6) 0.59782(6) 0.0775(4) Uani d 1
N N1 0.17777(17) 0.35475(15) 0.36163(12) 0.0433(6) Uani d 1
C C1 0.1084(3) 0.3518(2) 0.40847(17) 0.0558(10) Uani d 1
H H1A 0.0532 0.3677 0.3907 0.067 Uiso calc 1
H H1B 0.1009 0.3008 0.4202 0.067 Uiso calc 1
C C2 0.1229(3) 0.3958(3) 0.46311(17) 0.0664(12) Uani d 1
H H2A 0.1278 0.4475 0.4530 0.080 Uiso calc 1
H H2B 0.1772 0.3806 0.4824 0.080 Uiso calc 1
C C3 0.0468(4) 0.3841(3) 0.5041(2) 0.0763(14) Uani d 1
H H3A -0.0072 0.3980 0.4837 0.092 Uiso calc 1
H H3B 0.0428 0.3322 0.5138 0.092 Uiso calc 1
C C4 0.0543(5) 0.4268(3) 0.5596(2) 0.0947(18) Uani d 1
H H4A 0.0038 0.4174 0.5843 0.142 Uiso calc 1
H H4B 0.1070 0.4125 0.5804 0.142 Uiso calc 1
H H4C 0.0570 0.4783 0.5503 0.142 Uiso calc 1
C C5 0.2639(2) 0.32705(19) 0.38386(16) 0.0472(8) Uani d 1
H H5A 0.2817 0.3574 0.4173 0.057 Uiso calc 1
H H5B 0.3074 0.3338 0.3526 0.057 Uiso calc 1
C C6 0.2667(3) 0.2489(2) 0.4031(2) 0.0722(13) Uani d 1
H H6A 0.2559 0.2170 0.3692 0.087 Uiso calc 1
H H6B 0.2211 0.2399 0.4326 0.087 Uiso calc 1
C C7 0.3565(3) 0.2320(3) 0.4296(2) 0.0766(14) Uani d 1
H H7A 0.3657 0.2629 0.4644 0.092 Uiso calc 1
H H7B 0.3576 0.1811 0.4428 0.092 Uiso calc 1
C C8 0.4290(4) 0.2441(3) 0.3870(3) 0.0864(16) Uani d 1
H H8A 0.4843 0.2327 0.4058 0.130 Uiso calc 1
H H8B 0.4209 0.2129 0.3529 0.130 Uiso calc 1
H H8C 0.4291 0.2947 0.3745 0.130 Uiso calc 1
C C9 0.1939(2) 0.43164(18) 0.34194(15) 0.0446(8) Uani d 1
H H9A 0.2194 0.4584 0.3752 0.053 Uiso calc 1
H H9B 0.2379 0.4305 0.3105 0.053 Uiso calc 1
C C10 0.1170(2) 0.4739(2) 0.31991(17) 0.0510(8) Uani d 1
H H10A 0.0745 0.4800 0.3519 0.061 Uiso calc 1
H H10B 0.0887 0.4471 0.2878 0.061 Uiso calc 1
C C11 0.1461(3) 0.5473(2) 0.2981(2) 0.0670(11) Uani d 1
H H11A 0.1737 0.5740 0.3306 0.080 Uiso calc 1
H H11B 0.1898 0.5407 0.2669 0.080 Uiso calc 1
C C12 0.0718(4) 0.5916(3) 0.2743(2) 0.0809(14) Uani d 1
H H12A 0.0935 0.6384 0.2608 0.121 Uiso calc 1
H H12B 0.0449 0.5659 0.2416 0.121 Uiso calc 1
H H12C 0.0288 0.5992 0.3052 0.121 Uiso calc 1
C C13 0.1437(2) 0.3086(2) 0.31165(16) 0.0497(8) Uani d 1
H H13A 0.1337 0.2593 0.3268 0.060 Uiso calc 1
H H13B 0.0869 0.3282 0.2996 0.060 Uiso calc 1
C C14 0.2000(3) 0.3030(3) 0.25803(19) 0.0652(11) Uani d 1
H H14A 0.2567 0.2824 0.2690 0.078 Uiso calc 1
H H14B 0.2100 0.3518 0.2418 0.078 Uiso calc 1
C C15 0.1579(4) 0.2555(3) 0.2114(2) 0.0876(16) Uani d 1
H H15A 0.0953 0.2665 0.2104 0.105 Uiso calc 1
H H15B 0.1822 0.2690 0.1729 0.105 Uiso calc 1
C C16 0.1673(7) 0.1835(4) 0.2182(4) 0.154(4) Uani d 1
H H16A 0.1381 0.1584 0.1861 0.231 Uiso calc 1
H H16B 0.2289 0.1713 0.2179 0.231 Uiso calc 1
H H16C 0.1418 0.1688 0.2555 0.231 Uiso calc 1
C C21 0.8956(3) 0.4256(4) 0.2655(3) 0.0842(16) Uani d 1
H H21 0.9071 0.4569 0.2336 0.101 Uiso calc 1
C C22 0.8545(3) 0.4506(3) 0.3136(3) 0.0852(15) Uani d 1
H H22 0.8364 0.4995 0.3150 0.102 Uiso calc 1
C C23 0.8387(3) 0.4068(3) 0.3597(2) 0.0794(14) Uani d 1
H H23 0.8102 0.4253 0.3933 0.095 Uiso calc 1
C C24 0.8634(3) 0.3366(3) 0.3581(2) 0.0790(14) Uani d 1
H H24 0.8526 0.3063 0.3908 0.095 Uiso calc 1
C C25 0.9036(3) 0.3095(3) 0.3098(3) 0.0770(14) Uani d 1
H H25 0.9196 0.2601 0.3083 0.092 Uiso calc 1
C C26 0.9207(3) 0.3545(4) 0.2631(2) 0.0822(16) Uani d 1
H H26 0.9496 0.3364 0.2296 0.099 Uiso calc 1

loop_
_atom_site_aniso_label
_atom_site_aniso_U_11
_atom_site_aniso_U_22
_atom_site_aniso_U_33
_atom_site_aniso_U_12
_atom_site_aniso_U_13
_atom_site_aniso_U_23
Cl1 0.0436(4) 0.0356(4) 0.0588(5) -0.0027(3) -0.0099(4) -0.0098(3)
Si1 0.0460(5) 0.0481(5) 0.0442(5) 0.0109(4) 0.0045(4) 0.0135(4)
Si2 0.0386(4) 0.0326(4) 0.0379(4) 0.0016(3) -0.0030(3) -0.0003(3)
Si3 0.0459(5) 0.0467(5) 0.0391(5) 0.0097(4) 0.0047(4) 0.0075(4)
Cl11 0.0735(7) 0.0509(6) 0.1469(13) 0.0165(5) 0.0404(8) 0.0485(7)
Cl12 0.0760(7) 0.1419(12) 0.0388(5) 0.0476(8) -0.0076(5) 0.0075(6)
Cl21 0.0668(6) 0.0392(4) 0.0630(6) 0.0089(4) -0.0084(5) -0.0125(4)
Cl22 0.0393(4) 0.0518(5) 0.0611(5) 0.0020(4) -0.0082(4) -0.0014(4)
Cl31 0.0949(8) 0.1005(9) 0.0368(5) 0.0414(7) -0.0026(5) -0.0081(5)
Cl32 0.0540(6) 0.0695(7) 0.1090(9) 0.0082(5) 0.0279(6) 0.0364(6)
N1 0.0376(14) 0.0510(16) 0.0412(15) -0.0110(12) -0.0001(12) -0.0045(12)
C1 0.053(2) 0.061(2) 0.054(2) -0.0230(18) 0.0136(17) -0.0062(18)
C2 0.077(3) 0.076(3) 0.046(2) -0.026(2) 0.013(2) -0.0065(19)
C3 0.102(4) 0.067(3) 0.061(3) -0.019(3) 0.033(3) -0.003(2)
C4 0.127(5) 0.091(4) 0.065(3) -0.012(3) 0.032(3) -0.016(3)
C5 0.0427(19) 0.051(2) 0.0482(19) -0.0131(15) -0.0052(15) 0.0048(15)
C6 0.066(3) 0.063(3) 0.088(3) -0.018(2) -0.018(2) 0.029(2)
C7 0.071(3) 0.068(3) 0.091(3) -0.014(2) -0.022(3) 0.030(3)
C8 0.089(4) 0.072(3) 0.099(4) 0.012(3) -0.028(3) 0.002(3)
C9 0.0442(18) 0.0485(19) 0.0410(17) -0.0087(15) 0.0028(14) -0.0020(14)
C10 0.0484(19) 0.058(2) 0.0465(19) 0.0027(17) 0.0013(16) -0.0051(16)
C11 0.069(3) 0.060(2) 0.071(3) 0.003(2) -0.007(2) 0.001(2)
C12 0.094(4) 0.067(3) 0.081(3) 0.021(3) -0.012(3) -0.001(2)
C13 0.0445(18) 0.050(2) 0.054(2) -0.0069(16) -0.0071(16) -0.0125(17)
C14 0.059(2) 0.082(3) 0.055(2) 0.001(2) -0.0038(19) -0.022(2)
C15 0.092(4) 0.097(4) 0.073(3) 0.022(3) -0.024(3) -0.037(3)
C16 0.195(9) 0.089(5) 0.178(9) -0.004(5) -0.046(7) -0.040(5)
C21 0.049(2) 0.114(4) 0.089(4) -0.014(3) -0.013(2) 0.030(3)
C22 0.059(3) 0.078(3) 0.119(5) 0.006(2) -0.010(3) -0.004(3)
C23 0.067(3) 0.101(4) 0.071(3) 0.010(3) 0.000(2) -0.012(3)
C24 0.063(3) 0.105(4) 0.068(3) -0.003(3) -0.015(2) 0.016(3)
C25 0.060(3) 0.074(3) 0.097(4) 0.014(2) -0.031(3) -0.007(3)
C26 0.039(2) 0.141(5) 0.066(3) 0.009(3) -0.009(2) -0.022(3)

loop_
_atom_type_symbol
_atom_type_description
_atom_type_scat_dispersion_real
_atom_type_scat_dispersion_imag
_atom_type_scat_source
C C 0.0033 0.0016 'International Tables Vol C Tables 4.2.6.8 and 6.1.1.4'
H H 0.0000 0.0000 'International Tables Vol C Tables 4.2.6.8 and 6.1.1.4'
Si Si 0.0817 0.0704 'International Tables Vol C Tables 4.2.6.8 and 6.1.1.4'
Cl Cl 0.1484 0.1585 'International Tables Vol C Tables 4.2.6.8 and 6.1.1.4'
N N 0.0061 0.0033 'International Tables Vol C Tables 4.2.6.8 and 6.1.1.4'

loop_
_geom_angle_atom_site_label_1
_geom_angle_atom_site_label_2
_geom_angle_atom_site_label_3
_geom_angle_site_symmetry_3
_geom_angle
Cl11 Si1 Cl12 . 101.82(8)
Cl11 Si1 Si2 . 107.83(6)
Cl12 Si1 Si2 . 107.35(6)
Cl11 Si1 Si3 5_666 107.18(6)
Cl12 Si1 Si3 5_666 109.58(6)
Si2 Si1 Si3 5_666 121.36(5)
Cl21 Si2 Cl22 . 101.60(5)
Cl21 Si2 Si1 . 108.94(5)
Cl22 Si2 Si1 . 108.12(5)
Cl21 Si2 Si3 . 108.96(5)
Cl22 Si2 Si3 . 108.69(5)
Si1 Si2 Si3 . 119.11(5)
Cl32 Si3 Cl31 . 102.72(7)
Cl32 Si3 Si2 . 109.41(6)
Cl31 Si3 Si2 . 106.85(6)
Cl32 Si3 Si1 5_666 107.77(6)
Cl31 Si3 Si1 5_666 109.29(6)
Si2 Si3 Si1 5_666 119.53(5)
C5 N1 C9 . 105.9(2)
C5 N1 C1 . 111.9(3)
C9 N1 C1 . 111.1(3)
C5 N1 C13 . 111.5(3)
C9 N1 C13 . 111.3(3)
C1 N1 C13 . 105.4(3)
C2 C1 N1 . 117.4(3)
C2 C1 H1A . 108.0
N1 C1 H1A . 108.0
C2 C1 H1B . 108.0
N1 C1 H1B . 108.0
H1A C1 H1B . 107.2
C1 C2 C3 . 108.6(4)
C1 C2 H2A . 110.0
C3 C2 H2A . 110.0
C1 C2 H2B . 110.0
C3 C2 H2B . 110.0
H2A C2 H2B . 108.4
C4 C3 C2 . 112.8(4)
C4 C3 H3A . 109.0
C2 C3 H3A . 109.0
C4 C3 H3B . 109.0
C2 C3 H3B . 109.0
H3A C3 H3B . 107.8
C3 C4 H4A . 109.5
C3 C4 H4B . 109.5
H4A C4 H4B . 109.5
C3 C4 H4C . 109.5
H4A C4 H4C . 109.5
H4B C4 H4C . 109.5
N1 C5 C6 . 116.5(3)
N1 C5 H5A . 108.2
C6 C5 H5A . 108.2
N1 C5 H5B . 108.2
C6 C5 H5B . 108.2
H5A C5 H5B . 107.3
C5 C6 C7 . 109.4(3)
C5 C6 H6A . 109.8
C7 C6 H6A . 109.8
C5 C6 H6B . 109.8
C7 C6 H6B . 109.8
H6A C6 H6B . 108.2
C8 C7 C6 . 112.6(4)
C8 C7 H7A . 109.1
C6 C7 H7A . 109.1
C8 C7 H7B . 109.1
C6 C7 H7B . 109.1
H7A C7 H7B . 107.8
C7 C8 H8A . 109.5
C7 C8 H8B . 109.5
H8A C8 H8B . 109.5
C7 C8 H8C . 109.5
H8A C8 H8C . 109.5
H8B C8 H8C . 109.5
C10 C9 N1 . 117.2(3)
C10 C9 H9A . 108.0
N1 C9 H9A . 108.0
C10 C9 H9B . 108.0
N1 C9 H9B . 108.0
H9A C9 H9B . 107.2
C9 C10 C11 . 110.0(3)
C9 C10 H10A . 109.7
C11 C10 H10A . 109.7
C9 C10 H10B . 109.7
C11 C10 H10B . 109.7
H10A C10 H10B . 108.2
C12 C11 C10 . 112.3(4)
C12 C11 H11A . 109.1
C10 C11 H11A . 109.1
C12 C11 H11B . 109.1
C10 C11 H11B . 109.1
H11A C11 H11B . 107.9
C11 C12 H12A . 109.5
C11 C12 H12B . 109.5
H12A C12 H12B . 109.5
C11 C12 H12C . 109.5
H12A C12 H12C . 109.5
H12B C12 H12C . 109.5
C14 C13 N1 . 116.7(3)
C14 C13 H13A . 108.1
N1 C13 H13A . 108.1
C14 C13 H13B . 108.1
N1 C13 H13B . 108.1
H13A C13 H13B . 107.3
C13 C14 C15 . 111.2(4)
C13 C14 H14A . 109.4
C15 C14 H14A . 109.4
C13 C14 H14B . 109.4
C15 C14 H14B . 109.4
H14A C14 H14B . 108.0
C16 C15 C14 . 116.3(6)
C16 C15 H15A . 108.2
C14 C15 H15A . 108.2
C16 C15 H15B . 108.2
C14 C15 H15B . 108.2
H15A C15 H15B . 107.4
C15 C16 H16A . 109.5
C15 C16 H16B . 109.5
H16A C16 H16B . 109.5
C15 C16 H16C . 109.5
H16A C16 H16C . 109.5
H16B C16 H16C . 109.5
C22 C21 C26 . 119.6(5)
C22 C21 H21 . 120.2
C26 C21 H21 . 120.2
C21 C22 C23 . 120.9(5)
C21 C22 H22 . 119.6
C23 C22 H22 . 119.6
C22 C23 C24 . 120.2(5)
C22 C23 H23 . 119.9
C24 C23 H23 . 119.9
C23 C24 C25 . 120.2(5)
C23 C24 H24 . 119.9
C25 C24 H24 . 119.9
C24 C25 C26 . 119.5(5)
C24 C25 H25 . 120.3
C26 C25 H25 . 120.3
C21 C26 C25 . 119.6(5)
C21 C26 H26 . 120.2
C25 C26 H26 . 120.2

loop_
_geom_bond_atom_site_label_1
_geom_bond_atom_site_label_2
_geom_bond_site_symmetry_2
_geom_bond_distance
Si1 Cl11 . 2.0751(15)
Si1 Cl12 . 2.0847(15)
Si1 Si2 . 2.3146(13)
Si1 Si3 5_666 2.3272(13)
Si2 Cl21 . 2.0756(12)
Si2 Cl22 . 2.0841(12)
Si2 Si3 . 2.3192(12)
Si3 Cl32 . 2.0693(15)
Si3 Cl31 . 2.0834(15)
Si3 Si1 5_666 2.3272(13)
N1 C5 . 1.516(4)
N1 C9 . 1.516(4)
N1 C1 . 1.518(4)
N1 C13 . 1.523(4)
C1 C2 . 1.509(5)
C1 H1A . 0.9900
C1 H1B . 0.9900
C2 C3 . 1.520(6)
C2 H2A . 0.9900
C2 H2B . 0.9900
C3 C4 . 1.500(7)
C3 H3A . 0.9900
C3 H3B . 0.9900
C4 H4A . 0.9800
C4 H4B . 0.9800
C4 H4C . 0.9800
C5 C6 . 1.516(5)
C5 H5A . 0.9900
C5 H5B . 0.9900
C6 C7 . 1.548(6)
C6 H6A . 0.9900
C6 H6B . 0.9900
C7 C8 . 1.503(8)
C7 H7A . 0.9900
C7 H7B . 0.9900
C8 H8A . 0.9800
C8 H8B . 0.9800
C8 H8C . 0.9800
C9 C10 . 1.511(5)
C9 H9A . 0.9900
C9 H9B . 0.9900
C10 C11 . 1.519(6)
C10 H10A . 0.9900
C10 H10B . 0.9900
C11 C12 . 1.513(6)
C11 H11A . 0.9900
C11 H11B . 0.9900
C12 H12A . 0.9800
C12 H12B . 0.9800
C12 H12C . 0.9800
C13 C14 . 1.508(6)
C13 H13A . 0.9900
C13 H13B . 0.9900
C14 C15 . 1.530(6)
C14 H14A . 0.9900
C14 H14B . 0.9900
C15 C16 . 1.351(9)
C15 H15A . 0.9900
C15 H15B . 0.9900
C16 H16A . 0.9800
C16 H16B . 0.9800
C16 H16C . 0.9800
C21 C22 . 1.351(8)
C21 C26 . 1.376(8)
C21 H21 . 0.9500
C22 C23 . 1.354(8)
C22 H22 . 0.9500
C23 C24 . 1.356(8)
C23 H23 . 0.9500
C24 C25 . 1.364(8)
C24 H24 . 0.9500
C25 C26 . 1.380(8)
C25 H25 . 0.9500
C26 H26 . 0.9500

loop_
_geom_torsion_atom_site_label_1
_geom_torsion_atom_site_label_2
_geom_torsion_atom_site_label_3
_geom_torsion_atom_site_label_4
_geom_torsion
C5 N1 C1 C2 61.2(5)
C9 N1 C1 C2 -56.9(5)
C13 N1 C1 C2 -177.5(4)
N1 C1 C2 C3 -179.2(4)
C1 C2 C3 C4 -179.0(5)
C9 N1 C5 C6 -176.5(3)
C1 N1 C5 C6 62.3(4)
C13 N1 C5 C6 -55.4(4)
N1 C5 C6 C7 -174.8(4)
C5 C6 C7 C8 -59.8(6)
C5 N1 C9 C10 -177.4(3)
C1 N1 C9 C10 -55.7(4)
C13 N1 C9 C10 61.3(4)
N1 C9 C10 C11 -175.9(3)
C9 C10 C11 C12 178.9(4)
C5 N1 C13 C14 -59.5(4)
C9 N1 C13 C14 58.5(4)
C1 N1 C13 C14 179.0(4)
N1 C13 C14 C15 -179.8(4)
C13 C14 C15 C16 -81.5(8)
C26 C21 C22 C23 0.9(8)
C21 C22 C23 C24 -0.6(8)
C22 C23 C24 C25 -0.6(8)
C23 C24 C25 C26 1.5(7)
C22 C21 C26 C25 0.0(7)
C24 C25 C26 C21 -1.2(7)

_cod_database_fobs_code 2020118
